data_1007214
loop_
_publ_author_name
'Averbuch-Pouchot, M T'
'Durif, A'

_publ_section_title
;
Elaboration and crystal structure of zinc-ammonium cyclohexaphosphate
octahydrate: Zn~2~(NH~4~)~2~P~6~O~18~ . 8H~2~O
;
_journal_coden_ASTM EJSCE5
_journal_name_full
;
European Journal of Solid State Inorganic Chemistry
;
_journal_page_first 573
_journal_page_last 581
_journal_volume 30
_journal_year 1993
_chemical_formula_structural 'Zn2 (N H4)2 (P6 O18) (H2 O)8'
_chemical_formula_sum 'H24 N2 O26 P6 Zn2'
_chemical_name_systematic
;
Dizinc diammonium cyclo-hexaphosphate octahydrate
;
_space_group_IT_number 2
_symmetry_cell_setting triclinic
_symmetry_Int_Tables_number 2
_symmetry_space_group_name_Hall '-P 1'
_symmetry_space_group_name_H-M 'P -1'
_cell_angle_alpha 104.82(2)
_cell_angle_beta 111.03(2)
_cell_angle_gamma 70.96(2)
_cell_formula_units_Z 1
_cell_length_a 8.717(7)
_cell_length_b 10.297(8)
_cell_length_c 7.409(7)
_cell_volume 579.5
_refine_ls_R_factor_all 0.038
_cod_database_code 1007214

loop_
_symmetry_equiv_pos_as_xyz
x,y,z
-x,-y,-z

loop_
_atom_site_aniso_label
_atom_site_aniso_U_11
_atom_site_aniso_U_12
_atom_site_aniso_U_13
_atom_site_aniso_U_22
_atom_site_aniso_U_23
_atom_site_aniso_U_33
Zn1 0.0147(2) -0.0047(1) 0.0083(1) 0.0142(2) 0.0017(2) 0.0175(2)
Zn2 0.0168(2) -0.0030(2) 0.0083(2) 0.0155(2) 0.0059(2) 0.0247(2)
N1 0.037(1) -0.014(1) 0.027(1) 0.025(1) -0.004(1) 0.057(2)
P1 0.0132(2) -0.0033(2) 0.0062(2) 0.0130(3) 0.0014(2) 0.0140(3)
P2 0.0110(2) -0.0029(2) 0.0047(2) 0.0120(3) 0.0036(2) 0.0163(3)
P3 0.0123(2) -0.0043(2) 0.0049(2) 0.0151(3) 0.0030(2) 0.0161(3)
O1 0.027(1) -0.0026(8) 0.0101(7) 0.020(1) 0.0002(8) 0.0150(9)
O2 0.0226(8) -0.0068(6) 0.0145(6) 0.0155(9) 0.0008(7) 0.0250(9)
O3 0.0204(8) -0.0012(6) 0.0110(6) 0.0121(8) 0.0044(7) 0.0208(9)
O4 0.0152(8) -0.0054(7) 0.0024(8) 0.0196(9) 0.0103(8) 0.031(1)
O5 0.0211(9) -0.0030(7) 0.0078(7) 0.0142(8) 0.0082(7) 0.026(1)
O6 0.0145(7) -0.0039(6) 0.0090(6) 0.0160(9) 0.0034(7) 0.0235(9)
O7 0.0122(8) -0.0070(7) 0.0041(6) 0.031(1) 0.0053(8) 0.0189(9)
O8 0.029(1) -0.0118(8) 0.0123(8) 0.020(1) -0.0033(9) 0.032(1)
O9 0.0263(9) -0.0118(8) 0.0108(7) 0.039(1) 0.0077(9) 0.022(1)
O10 0.0191(9) -0.0045(7) 0.0061(7) 0.025(1) 0.0087(8) 0.023(1)
O11 0.0188(9) -0.0071(8) 0.0053(8) 0.025(1) 0.0101(9) 0.037(1)
O12 0.045(1) 0.0068(9) 0.0341(8) 0.018(1) 0.0140(9) 0.050(1)
O13 0.080(2) -0.035(1) 0.026(1) 0.040(1) -0.002(1) 0.036(1)

loop_
_atom_site_label
_atom_site_type_symbol
_atom_site_symmetry_multiplicity
_atom_site_Wyckoff_symbol
_atom_site_fract_x
_atom_site_fract_y
_atom_site_fract_z
_atom_site_occupancy
_atom_site_attached_hydrogens
_atom_site_calc_flag
Zn1 Zn2+ 1 a 0. 0. 0. 1. 0 d
Zn2 Zn2+ 1 h 0.5 0.5 0.5 1. 0 d
N1 N3- 2 i 0.7872(4) 0.4200(4) 0.1204(6) 1. 4 d
P1 P5+ 2 i 0.77714(9) 0.06832(8) 0.2986(1) 1. 0 d
P2 P5+ 2 i 0.12168(9) 0.22418(8) 0.8748(1) 1. 0 d
P3 P5+ 2 i 0.4725(1) 0.24384(8) 0.0776(1) 1. 0 d
O1 O2- 2 i 0.7964(3) 0.1233(3) 0.5078(3) 1. 0 d
O2 O2- 2 i 0.8766(3) 0.1057(2) 0.2023(4) 1. 0 d
O3 O2- 2 i 0.1897(3) 0.0961(2) 0.7245(3) 1. 0 d
O4 O2- 2 i 0.5804(3) 0.1067(3) 0.1744(4) 1. 0 d
O5 O2- 2 i 0.0624(3) 0.3492(2) 0.7802(4) 1. 0 d
O6 O2- 2 i 0.0044(3) 0.1904(2) 0.9499(4) 1. 0 d
O7 O2- 2 i 0.2870(3) 0.2341(3) 0.0559(4) 1. 0 d
O8 O2- 2 i 0.5070(3) 0.3687(3) 0.2210(4) 1. 0 d
O9 O2- 2 i 0.4942(3) 0.2277(3) 0.8839(4) 1. 0 d
O10 O2- 2 i 0.2354(3) -0.0055(3) 0.2269(4) 1. 2 d
O11 O2- 2 i 0.2476(3) 0.5117(3) 0.4584(4) 1. 2 d
O12 O2- 2 i 0.5849(4) 0.3377(3) 0.6531(4) 1. 2 d
O13 O2- 2 i 0.1389(5) 0.2912(3) 0.4073(5) 1. 2 d
H1 H1+ 2 i 0.676(9) 0.061(7) 0.82(1) 1. 0 d
H2 H1+ 2 i 0.769(8) 0.039(7) 0.676(9) 1. 0 d
H3 H1+ 2 i 0.225(8) 0.420(7) 0.430(9) 1. 0 d
H4 H1+ 2 i 0.833(8) 0.444(7) 0.64(1) 1. 0 d
H5 H1+ 2 i 0.645(9) 0.261(8) 0.60(1) 1. 0 d
H6 H1+ 2 i 0.523(9) 0.304(7) 0.70(1) 1. 0 d
H7 H1+ 2 i 0.146(9) 0.275(8) 0.51(1) 1. 0 d
H8 H1+ 2 i 0.15(1) 0.20(1) 0.31(1) 1. 0 d
H9 H1+ 2 i 0.86(1) 0.345(9) 0.19(1) 1. 0 d
H10 H1+ 2 i 0.74(1) 0.404(9) 0.98(1) 1. 0 d
H11 H1+ 2 i 0.166(8) 0.507(7) 0.84(1) 1. 0 d
H12 H1+ 2 i 0.68(1) 0.411(9) 0.14(1) 1. 0 d

loop_
_atom_type_symbol
_atom_type_oxidation_number
Zn2+ 2.000
N3- -3.000
P5+ 5.000
O2- -2.000
H1+ 1.000
